data_1563930
loop_
_publ_author_name
'Scheetz, Perry M.'
'Blank, Natalia F.'
'Gibbons, Sarah K.'
'Glueck, David S.'
'Rheingold, Arnold L.'

_publ_section_title
;
 Oxidative addition of methylene chloride to Me-DuPhos complexes of
 palladium and rhodium
;
_journal_name_full 'Inorganica Chimica Acta'
_journal_page_first 111
_journal_page_last 115
_journal_paper_doi 10.1016/j.ica.2018.08.007
_journal_volume 483
_journal_year 2018
_chemical_absolute_configuration ad
_chemical_formula_moiety 'C37 H58 Cl4 P4 Rh2, 5(C H2 Cl2)'
_chemical_formula_sum 'C42 H68 Cl14 P4 Rh2'
_chemical_formula_weight 1398.96
_space_group_crystal_system orthorhombic
_space_group_IT_number 19
_space_group_name_Hall 'P 2ac 2ab'
_space_group_name_H-M_alt 'P 21 21 21'
_atom_sites_solution_hydrogens geom
_cell_angle_alpha 90
_cell_angle_beta 90
_cell_angle_gamma 90
_cell_formula_units_Z 4
_cell_length_a 12.6298(6)
_cell_length_b 20.0689(9)
_cell_length_c 22.7254(9)
_cell_measurement_reflns_used 6477
_cell_measurement_temperature 100
_cell_measurement_theta_max 23.256
_cell_measurement_theta_min 2.411
_cell_volume 5760.1(4)
_computing_cell_refinement 'SAINT v8.34A (Bruker, 2013)'
_computing_data_reduction 'SAINT v8.34A (Bruker, 2013)'
_computing_molecular_graphics 'Olex2 (Dolomanov et al., 2009)'
_computing_publication_material 'Olex2 (Dolomanov et al., 2009)'
_computing_structure_refinement 'ShelXL (Sheldrick, 2008)'
_diffrn_ambient_temperature 100.0
_diffrn_measured_fraction_theta_full 0.999
_diffrn_measured_fraction_theta_max 0.994
_diffrn_measurement_device_type 'Bruker APEX-II CCD'
_diffrn_measurement_method '\f and \w scans'
_diffrn_radiation_type MoK\a
_diffrn_radiation_wavelength 0.71073
_diffrn_reflns_av_R_equivalents 0.0648
_diffrn_reflns_av_unetI/netI 0.1036
_diffrn_reflns_Laue_measured_fraction_full 0.999
_diffrn_reflns_Laue_measured_fraction_max 0.994
_diffrn_reflns_limit_h_max 10
_diffrn_reflns_limit_h_min -15
_diffrn_reflns_limit_k_max 24
_diffrn_reflns_limit_k_min -23
_diffrn_reflns_limit_l_max 26
_diffrn_reflns_limit_l_min -27
_diffrn_reflns_number 23784
_diffrn_reflns_point_group_measured_fraction_full 0.995
_diffrn_reflns_point_group_measured_fraction_max 0.988
_diffrn_reflns_theta_full 25.242
_diffrn_reflns_theta_max 25.434
_diffrn_reflns_theta_min 1.792
_diffrn_standards_number 0
_exptl_absorpt_coefficient_mu 1.364
_exptl_absorpt_correction_T_max 0.1336
_exptl_absorpt_correction_T_min 0.0974
_exptl_absorpt_correction_type multi-scan
_exptl_absorpt_process_details
;
SADABS-2014/4 (Bruker,2014/4) was used for absorption correction.
wR2(int) was 0.1207 before and 0.0585 after correction.
The Ratio of minimum to maximum transmission is 0.7290.
The \l/2 correction factor is 0.00150.
;
_exptl_crystal_colour yellow
_exptl_crystal_colour_primary yellow
_exptl_crystal_density_diffrn 1.613
_exptl_crystal_description needle
_exptl_crystal_F_000 2832
_exptl_crystal_size_max 0.21
_exptl_crystal_size_mid 0.05
_exptl_crystal_size_min 0.031
_refine_diff_density_max 0.852
_refine_diff_density_min -0.926
_refine_diff_density_rms 0.129
_refine_ls_abs_structure_details
;
 Flack x determined using 2616 quotients [(I+)-(I-)]/[(I+)+(I-)]
 (Parsons, Flack and Wagner, Acta Cryst. B69 (2013) 249-259).
;
_refine_ls_abs_structure_Flack 0.00(3)
_refine_ls_extinction_coef .
_refine_ls_extinction_method none
_refine_ls_goodness_of_fit_ref 1.036
_refine_ls_hydrogen_treatment constr
_refine_ls_matrix_type full
_refine_ls_number_parameters 585
_refine_ls_number_reflns 10531
_refine_ls_number_restraints 0
_refine_ls_restrained_S_all 1.036
_refine_ls_R_factor_all 0.0946
_refine_ls_R_factor_gt 0.0622
_refine_ls_shift/su_max 0.000
_refine_ls_shift/su_mean 0.000
_refine_ls_structure_factor_coef Fsqd
_refine_ls_weighting_details 'w=1/[\s^2^(Fo^2^)+(0.0535P)^2^+8.2414P] where P=(Fo^2^+2Fc^2^)/3'
_refine_ls_weighting_scheme calc
_refine_ls_wR_factor_gt 0.1226
_refine_ls_wR_factor_ref 0.1376
_reflns_Friedel_coverage 0.800
_reflns_Friedel_fraction_full 0.990
_reflns_Friedel_fraction_max 0.981
_reflns_number_gt 7916
_reflns_number_total 10531
_reflns_threshold_expression 'I > 2\s(I)'
_cod_data_source_file ICA-2018-483-111.cif
_cod_data_source_block glu532
_cod_depositor_comments
;
The following automatic conversions were performed:

data item '_chemical_absolute_configuration' value 'AD' was changed
to 'ad' in accordance with the built-in table derived from the CIF
Core dictionary named 'cif_core.dic' version 2.4.5 last updated on
2014-11-21.

Automatic conversion script
Id: cif_fix_values 8369 2020-08-20 11:38:08Z andrius 
;
_cod_database_code 1563930
_shelx_space_group_comment
;
The symmetry employed for this shelxl refinement is uniquely defined
by the following loop, which should always be used as a source of
symmetry information in preference to the above space-group names.
They are only intended as comments.
;
_shelx_estimated_absorpt_t_max 0.959
_shelx_estimated_absorpt_t_min 0.763
_olex2_refinement_description
;
1. Fixed Uiso
 At 1.2 times of:
  All C(H) groups, All C(H,H) groups, All C(H,H,H,H) groups
 At 1.5 times of:
  All C(H,H,H) groups
2. Others
 Fixed Sof: Cl4A(0.5) H6AA(0.5) H6AB(0.5) H6AC(0.5) H6AD(0.5) Cl5A(0.5)
 Cl1(0.5) Cl7A(0.5)
3.a Ternary CH refined with riding coordinates:
 C3(H3), C6(H6), C9(H9), C13(H13), C21(H21), C24(H24), C28(H28), C4AA(H4AA)
3.b Secondary CH2 refined with riding coordinates:
 C0AA(H0AA,H0AB), C1AA(H1AA,H1AB), C5(H5A,H5B), C11(H11A,H11B), C12(H12A,H12B),
  C22(H22A,H22B), C23(H23A,H23B), C27(H27A,H27B), C30(H30A,H30B), C31(H31A,
 H31B), C35(H35A,H35B), C36(H36A,H36B), C37(H37A,H37B), C6AA(H6AA,H6AB),
 C6AA(H6AC,H6AD)
3.c Aromatic/amide H refined with riding coordinates:
 C4(H4), C16(H16), C17(H17), C18(H18), C19(H19), C34(H34), C2AA(H2AA),
 C3AA(H3AA)
3.d Idealised Me refined as rotating group:
 C7(H7A,H7B,H7C), C8(H8A,H8B,H8C), C10(H10A,H10B,H10C), C14(H14A,H14B,H14C),
 C25(H25A,H25B,H25C), C26(H26A,H26B,H26C), C29(H29A,H29B,H29C), C33(H33A,H33B,
 H33C)
;
_shelx_shelxl_version_number 2014/7
_olex2_submission_special_instructions 'No special instructions were received'

loop_
_space_group_symop_operation_xyz
'x, y, z'
'x+1/2, -y+1/2, -z'
'-x, y+1/2, -z+1/2'
'-x+1/2, -y, z+1/2'

loop_
_atom_site_label
_atom_site_type_symbol
_atom_site_fract_x
_atom_site_fract_y
_atom_site_fract_z
_atom_site_U_iso_or_equiv
_atom_site_adp_type
_atom_site_occupancy
_atom_site_site_symmetry_order
_atom_site_calc_flag
_atom_site_refinement_flags_posn
_atom_site_refinement_flags_adp
_atom_site_refinement_flags_occupancy
_atom_site_disorder_assembly
_atom_site_disorder_group
Rh2 Rh -1.05588(7) -0.13145(5) -0.11091(4) 0.0243(2) Uani 1 1 d . . . . .
Rh3 Rh -0.96935(7) -0.07847(5) -0.22417(4) 0.0242(2) Uani 1 1 d . . . . .
Cl3A Cl -0.3740(4) -0.0256(3) -0.2939(3) 0.105(2) Uani 1 1 d . . . . .
Cl0A Cl -0.4262(5) -0.1417(4) -0.3642(3) 0.105(2) Uani 1 1 d . . . . .
Cl1A Cl -1.1937(3) -0.22097(16) -0.09079(15) 0.0358(8) Uani 1 1 d . . . . .
C4 C -1.0414(12) -0.1787(7) 0.1349(5) 0.037(3) Uani 1 1 d . . . . .
H4 H -1.0222 -0.2010 0.1702 0.044 Uiso 1 1 calc R . . . .
Cl5 Cl -0.9670(4) -0.2743(2) -0.4696(2) 0.0839(15) Uani 1 1 d . . . . .
Cl2A Cl -1.1845(4) -0.2268(3) -0.4650(3) 0.0916(17) Uani 1 1 d . . . . .
Cl7 Cl -0.7697(4) -0.1129(3) -0.4635(2) 0.0686(13) Uani 1 1 d . . . . .
Cl8 Cl -0.9407(4) -0.0246(2) -0.49927(18) 0.0674(13) Uani 1 1 d . . . . .
Cl9 Cl -1.3715(5) -0.2094(4) -0.2163(3) 0.120(2) Uani 1 1 d . . . . .
Cl10 Cl -1.2240(7) -0.2613(4) -0.3016(3) 0.140(3) Uani 1 1 d . . . . .
P1 P -0.9629(3) -0.18254(15) -0.04077(13) 0.0243(7) Uani 1 1 d . . . . .
Cl6A Cl -0.9757(3) -0.19649(14) -0.19209(12) 0.0267(7) Uani 1 1 d . . . . .
Cl3 Cl -1.1534(2) -0.07190(16) -0.18919(14) 0.0323(7) Uani 1 1 d . . . . .
P4 P -0.7997(2) -0.08503(16) -0.25193(14) 0.0252(7) Uani 1 1 d . . . . .
P5 P -0.9618(3) 0.02872(15) -0.25018(14) 0.0274(7) Uani 1 1 d . . . . .
Cl6 Cl -1.0333(3) -0.10363(15) -0.32684(13) 0.0353(7) Uani 1 1 d . . . . .
P7 P -1.1276(3) -0.06995(17) -0.03959(16) 0.0308(8) Uani 1 1 d . . . . .
C0AA C -0.335(2) -0.1002(12) -0.3210(16) 0.159(14) Uani 1 1 d . . . . .
H0AA H -0.3166 -0.1294 -0.2874 0.190 Uiso 1 1 calc R . . . .
H0AB H -0.2703 -0.0934 -0.3444 0.190 Uiso 1 1 calc R . . . .
C2 C -1.0235(11) -0.1647(6) 0.0295(5) 0.032(3) Uani 1 1 d . . . . .
C3 C -0.9504(10) -0.2729(6) -0.0567(5) 0.028(3) Uani 1 1 d . . . . .
H3 H -0.9805 -0.2802 -0.0969 0.034 Uiso 1 1 calc R . . . .
C1AA C -0.8307(11) -0.2866(6) -0.0610(6) 0.038(3) Uani 1 1 d . . . . .
H1AA H -0.8163 -0.3173 -0.0941 0.045 Uiso 1 1 calc R . . . .
H1AB H -0.8055 -0.3079 -0.0243 0.045 Uiso 1 1 calc R . . . .
C5 C -0.7716(10) -0.2198(6) -0.0708(5) 0.031(3) Uani 1 1 d . . . . .
H5A H -0.6947 -0.2252 -0.0638 0.038 Uiso 1 1 calc R . . . .
H5B H -0.7826 -0.2034 -0.1114 0.038 Uiso 1 1 calc R . . . .
C6 C -0.8197(10) -0.1721(6) -0.0263(5) 0.026(3) Uani 1 1 d . . . . .
H6 H -0.8079 -0.1940 0.0127 0.032 Uiso 1 1 calc R . . . .
C7 C -0.7712(10) -0.1030(6) -0.0196(6) 0.028(3) Uani 1 1 d . . . . .
H7A H -0.7858 -0.0767 -0.0549 0.043 Uiso 1 1 calc GR . . . .
H7B H -0.6944 -0.1071 -0.0142 0.043 Uiso 1 1 calc GR . . . .
H7C H -0.8020 -0.0808 0.0148 0.043 Uiso 1 1 calc GR . . . .
C8 C -1.0062(12) -0.3205(6) -0.0160(5) 0.038(4) Uani 1 1 d . . . . .
H8A H -0.9749 -0.3175 0.0233 0.057 Uiso 1 1 calc GR . . . .
H8B H -0.9987 -0.3660 -0.0310 0.057 Uiso 1 1 calc GR . . . .
H8C H -1.0815 -0.3088 -0.0140 0.057 Uiso 1 1 calc GR . . . .
C9 C -0.6959(10) -0.0892(6) -0.1925(5) 0.030(3) Uani 1 1 d . . . . .
H9 H -0.7290 -0.1127 -0.1583 0.036 Uiso 1 1 calc R . . . .
C10 C -0.6583(10) -0.0238(7) -0.1704(6) 0.037(3) Uani 1 1 d . . . . .
H10A H -0.6328 0.0031 -0.2035 0.055 Uiso 1 1 calc GR . . . .
H10B H -0.6004 -0.0308 -0.1423 0.055 Uiso 1 1 calc GR . . . .
H10C H -0.7167 -0.0006 -0.1508 0.055 Uiso 1 1 calc GR . . . .
C11 C -0.6111(10) -0.1349(8) -0.2162(6) 0.043(4) Uani 1 1 d . . . . .
H11A H -0.5701 -0.1547 -0.1835 0.052 Uiso 1 1 calc R . . . .
H11B H -0.5619 -0.1098 -0.2419 0.052 Uiso 1 1 calc R . . . .
C12 C -0.6674(12) -0.1897(7) -0.2516(6) 0.046(4) Uani 1 1 d . . . . .
H12A H -0.6146 -0.2164 -0.2736 0.055 Uiso 1 1 calc R . . . .
H12B H -0.7059 -0.2199 -0.2245 0.055 Uiso 1 1 calc R . . . .
C13 C -0.7434(11) -0.1580(6) -0.2935(5) 0.031(3) Uani 1 1 d . . . . .
H13 H -0.7001 -0.1392 -0.3264 0.037 Uiso 1 1 calc R . . . .
C14 C -0.8248(12) -0.2067(7) -0.3221(6) 0.043(4) Uani 1 1 d . . . . .
H14A H -0.8700 -0.2259 -0.2914 0.064 Uiso 1 1 calc GR . . . .
H14B H -0.7868 -0.2426 -0.3424 0.064 Uiso 1 1 calc GR . . . .
H14C H -0.8687 -0.1824 -0.3504 0.064 Uiso 1 1 calc GR . . . .
C15 C -0.7682(9) -0.0111(6) -0.2963(5) 0.026(3) Uani 1 1 d . . . . .
C16 C -0.6746(10) -0.0035(6) -0.3269(5) 0.024(3) Uani 1 1 d . . . . .
H16 H -0.6245 -0.0388 -0.3281 0.029 Uiso 1 1 calc R . . . .
C17 C -0.6542(10) 0.0553(7) -0.3556(5) 0.031(3) Uani 1 1 d . . . . .
H17 H -0.5893 0.0607 -0.3762 0.037 Uiso 1 1 calc R . . . .
C18 C -0.7268(11) 0.1068(7) -0.3548(6) 0.035(3) Uani 1 1 d . . . . .
H18 H -0.7122 0.1468 -0.3756 0.042 Uiso 1 1 calc R . . . .
C19 C -0.8199(11) 0.1004(6) -0.3242(5) 0.032(3) Uani 1 1 d . . . . .
H19 H -0.8687 0.1364 -0.3227 0.039 Uiso 1 1 calc R . . . .
C20 C -0.8428(10) 0.0402(6) -0.2948(5) 0.027(3) Uani 1 1 d . . . . .
C21 C -1.0824(10) 0.0554(7) -0.2885(6) 0.035(3) Uani 1 1 d . . . . .
H21 H -1.1343 0.0183 -0.2833 0.042 Uiso 1 1 calc R . . . .
C22 C -1.1278(11) 0.1145(7) -0.2542(7) 0.047(4) Uani 1 1 d . . . . .
H22A H -1.1094 0.1566 -0.2744 0.056 Uiso 1 1 calc R . . . .
H22B H -1.2059 0.1110 -0.2525 0.056 Uiso 1 1 calc R . . . .
C23 C -1.0832(11) 0.1148(7) -0.1931(7) 0.042(4) Uani 1 1 d . . . . .
H23A H -1.1167 0.0797 -0.1688 0.050 Uiso 1 1 calc R . . . .
H23B H -1.0946 0.1585 -0.1740 0.050 Uiso 1 1 calc R . . . .
C24 C -0.9658(12) 0.1010(6) -0.2010(5) 0.036(3) Uani 1 1 d . . . . .
H24 H -0.9410 0.1386 -0.2263 0.043 Uiso 1 1 calc R . . . .
C25 C -0.8954(13) 0.1060(7) -0.1461(6) 0.045(4) Uani 1 1 d . . . . .
H25A H -0.9147 0.0708 -0.1183 0.067 Uiso 1 1 calc GR . . . .
H25B H -0.9054 0.1496 -0.1275 0.067 Uiso 1 1 calc GR . . . .
H25C H -0.8210 0.1009 -0.1576 0.067 Uiso 1 1 calc GR . . . .
C26 C -1.0753(12) 0.0670(7) -0.3552(6) 0.044(4) Uani 1 1 d . . . . .
H26A H -1.0299 0.1056 -0.3631 0.066 Uiso 1 1 calc GR . . . .
H26B H -1.1463 0.0754 -0.3710 0.066 Uiso 1 1 calc GR . . . .
H26C H -1.0452 0.0275 -0.3742 0.066 Uiso 1 1 calc GR . . . .
C27 C -0.9416(10) -0.0655(5) -0.1363(4) 0.023(3) Uani 1 1 d . . . . .
H27A H -0.8696 -0.0795 -0.1244 0.028 Uiso 1 1 calc R . . . .
H27B H -0.9559 -0.0195 -0.1229 0.028 Uiso 1 1 calc R . . . .
C28 C -1.0846(11) 0.0186(7) -0.0309(7) 0.041(4) Uani 1 1 d . . . . .
H28 H -1.0741 0.0371 -0.0713 0.049 Uiso 1 1 calc R . . . .
C29 C -0.9817(12) 0.0297(7) 0.0029(6) 0.040(4) Uani 1 1 d . . . . .
H29A H -0.9885 0.0113 0.0427 0.060 Uiso 1 1 calc GR . . . .
H29B H -0.9671 0.0776 0.0053 0.060 Uiso 1 1 calc GR . . . .
H29C H -0.9234 0.0074 -0.0177 0.060 Uiso 1 1 calc GR . . . .
C30 C -1.1821(12) 0.0531(7) -0.0048(9) 0.067(6) Uani 1 1 d . . . . .
H30A H -1.1878 0.0435 0.0378 0.080 Uiso 1 1 calc R . . . .
H30B H -1.1771 0.1019 -0.0102 0.080 Uiso 1 1 calc R . . . .
C31 C -1.2762(12) 0.0262(7) -0.0369(10) 0.073(6) Uani 1 1 d . . . . .
H31A H -1.2766 0.0434 -0.0777 0.088 Uiso 1 1 calc R . . . .
H31B H -1.3419 0.0414 -0.0172 0.088 Uiso 1 1 calc R . . . .
C33 C -1.3429(10) -0.0789(8) -0.0863(6) 0.045(4) Uani 1 1 d . . . . .
H33A H -1.3187 -0.0620 -0.1245 0.068 Uiso 1 1 calc GR . . . .
H33B H -1.4165 -0.0653 -0.0798 0.068 Uiso 1 1 calc GR . . . .
H33C H -1.3383 -0.1276 -0.0860 0.068 Uiso 1 1 calc GR . . . .
C34 C -0.9966(10) -0.1967(6) 0.0820(5) 0.031(3) Uani 1 1 d . . . . .
H34 H -0.9461 -0.2317 0.0813 0.038 Uiso 1 1 calc R . . . .
C35 C -1.0503(15) -0.2063(8) -0.4559(8) 0.063(5) Uani 1 1 d . . . . .
H35A H -1.0318 -0.1695 -0.4831 0.075 Uiso 1 1 calc R . . . .
H35B H -1.0387 -0.1903 -0.4152 0.075 Uiso 1 1 calc R . . . .
C36 C -0.8540(12) -0.0483(8) -0.4424(7) 0.050(4) Uani 1 1 d . . . . .
H36A H -0.8110 -0.0093 -0.4305 0.060 Uiso 1 1 calc R . . . .
H36B H -0.8959 -0.0627 -0.4078 0.060 Uiso 1 1 calc R . . . .
C37 C -1.2401(19) -0.2298(11) -0.2334(9) 0.103(8) Uani 1 1 d . . . . .
H37A H -1.1959 -0.1893 -0.2294 0.124 Uiso 1 1 calc R . . . .
H37B H -1.2143 -0.2628 -0.2044 0.124 Uiso 1 1 calc R . . . .
C2AA C -1.1151(12) -0.1274(8) 0.1355(6) 0.045(4) Uani 1 1 d . . . . .
H2AA H -1.1485 -0.1154 0.1715 0.054 Uiso 1 1 calc R . . . .
C1 C -1.0978(9) -0.1123(6) 0.0310(5) 0.026(3) Uani 1 1 d . . . . .
C3AA C -1.1405(10) -0.0932(7) 0.0841(6) 0.035(3) Uani 1 1 d . . . . .
H3AA H -1.1878 -0.0564 0.0857 0.042 Uiso 1 1 calc R . . . .
Cl4A Cl 0.0876(9) 0.3149(7) 0.1070(5) 0.101(4) Uani 0.5 1 d . . P A 1
C4AA C -1.2734(10) -0.0506(6) -0.0379(7) 0.038(4) Uani 1 1 d . . . . .
H4AA H -1.3020 -0.0668 0.0006 0.046 Uiso 1 1 calc R . . . .
C6AA C -0.031(4) 0.3331(14) 0.159(2) 0.27(3) Uani 1 1 d . . . . .
H6AA H -0.0841 0.3581 0.1358 0.328 Uiso 0.5 1 calc R . P A 1
H6AB H -0.0640 0.2895 0.1685 0.328 Uiso 0.5 1 calc R . P A 1
H6AC H 0.0077 0.2929 0.1464 0.328 Uiso 0.5 1 calc R . P A 2
H6AD H -0.0807 0.3175 0.1902 0.328 Uiso 0.5 1 calc R . P A 2
Cl5A Cl 0.0620(14) 0.3787(11) 0.1977(9) 0.114(7) Uani 0.5 1 d . . P A 2
Cl1 Cl -0.0972(11) 0.3475(7) 0.1120(6) 0.123(5) Uani 0.5 1 d . . P A 2
Cl7A Cl -0.021(3) 0.3670(12) 0.2128(10) 0.26(2) Uani 0.5 1 d . . P A 1

loop_
_atom_site_aniso_label
_atom_site_aniso_U_11
_atom_site_aniso_U_22
_atom_site_aniso_U_33
_atom_site_aniso_U_23
_atom_site_aniso_U_13
_atom_site_aniso_U_12
Rh2 0.0130(5) 0.0270(5) 0.0329(5) 0.0034(4) 0.0007(4) -0.0003(4)
Rh3 0.0148(5) 0.0258(5) 0.0320(5) 0.0059(4) -0.0026(4) -0.0014(4)
Cl3A 0.047(3) 0.071(3) 0.199(7) 0.046(4) -0.031(4) -0.010(3)
Cl0A 0.082(4) 0.132(5) 0.102(4) 0.015(4) 0.011(3) -0.006(4)
Cl1A 0.0223(18) 0.0360(18) 0.049(2) 0.0053(16) 0.0022(15) -0.0081(15)
C4 0.034(9) 0.049(8) 0.028(6) -0.008(6) 0.008(7) -0.015(8)
Cl5 0.069(4) 0.057(3) 0.126(4) -0.001(3) 0.015(3) 0.006(3)
Cl2A 0.059(4) 0.090(4) 0.126(5) 0.001(4) -0.013(3) 0.008(3)
Cl7 0.047(3) 0.091(4) 0.067(3) 0.017(3) 0.006(2) 0.001(2)
Cl8 0.064(3) 0.068(3) 0.071(3) 0.024(2) -0.029(2) -0.022(3)
Cl9 0.067(4) 0.190(7) 0.103(4) -0.020(5) 0.004(4) 0.001(4)
Cl10 0.145(7) 0.155(7) 0.122(5) -0.046(5) -0.002(5) 0.063(6)
P1 0.0191(18) 0.0253(15) 0.0284(16) 0.0003(13) 0.0030(15) -0.0002(15)
Cl6A 0.0217(17) 0.0264(15) 0.0321(15) 0.0055(12) 0.0003(14) 0.0003(13)
Cl3 0.0184(16) 0.0343(18) 0.0442(18) 0.0114(16) -0.0002(14) 0.0010(14)
P4 0.0172(17) 0.0267(17) 0.0319(17) 0.0062(15) -0.0002(13) -0.0010(14)
P5 0.0185(18) 0.0289(16) 0.0350(17) 0.0075(14) -0.0043(15) -0.0004(15)
Cl6 0.0303(19) 0.0399(17) 0.0357(16) 0.0036(14) -0.0064(16) -0.0038(16)
P7 0.0168(18) 0.0288(19) 0.047(2) -0.0016(17) 0.0067(15) 0.0000(15)
C0AA 0.076(19) 0.09(2) 0.31(4) -0.02(2) 0.03(2) -0.033(15)
C2 0.040(9) 0.027(7) 0.029(7) -0.001(5) 0.001(6) -0.015(7)
C3 0.023(7) 0.036(7) 0.027(6) 0.004(5) -0.001(6) -0.003(6)
C1AA 0.031(8) 0.028(7) 0.054(9) -0.009(7) -0.012(7) -0.001(6)
C5 0.020(7) 0.040(8) 0.035(8) -0.006(6) -0.005(6) -0.001(6)
C6 0.024(7) 0.023(7) 0.032(7) -0.001(6) -0.001(6) 0.001(6)
C7 0.020(7) 0.025(7) 0.040(7) 0.000(6) 0.002(6) -0.008(6)
C8 0.058(11) 0.029(7) 0.028(7) 0.004(6) 0.000(6) 0.000(7)
C9 0.019(7) 0.041(8) 0.030(7) 0.008(6) -0.003(5) 0.002(6)
C10 0.021(8) 0.046(8) 0.044(8) 0.001(7) -0.012(6) -0.006(7)
C11 0.017(7) 0.065(10) 0.048(8) 0.008(8) 0.003(6) 0.013(7)
C12 0.048(10) 0.037(8) 0.052(9) 0.003(7) 0.000(7) 0.016(7)
C13 0.028(8) 0.028(7) 0.038(8) 0.010(6) -0.002(6) 0.002(6)
C14 0.051(10) 0.029(8) 0.048(9) -0.007(7) 0.025(7) -0.006(7)
C15 0.013(6) 0.026(7) 0.037(7) 0.002(6) -0.008(5) -0.002(5)
C16 0.017(7) 0.030(7) 0.026(7) 0.004(6) 0.001(5) -0.006(5)
C17 0.014(7) 0.044(8) 0.035(7) 0.002(6) -0.002(6) -0.008(6)
C18 0.031(8) 0.038(8) 0.035(8) 0.004(6) 0.001(6) -0.007(7)
C19 0.032(8) 0.029(7) 0.037(8) 0.012(6) -0.004(6) 0.009(6)
C20 0.024(7) 0.026(7) 0.030(7) 0.009(6) -0.001(5) -0.008(6)
C21 0.024(8) 0.039(8) 0.043(8) 0.014(6) -0.008(6) 0.004(6)
C22 0.021(8) 0.042(9) 0.078(11) -0.004(8) -0.008(7) 0.009(6)
C23 0.038(10) 0.030(8) 0.058(9) 0.004(7) 0.002(7) 0.003(6)
C24 0.045(9) 0.025(6) 0.038(7) 0.007(5) -0.002(7) -0.002(7)
C25 0.055(11) 0.032(8) 0.048(9) -0.008(7) -0.010(8) -0.002(7)
C26 0.038(9) 0.047(9) 0.046(8) 0.017(7) -0.011(7) -0.007(7)
C27 0.019(7) 0.021(6) 0.030(6) 0.004(5) 0.006(5) 0.000(5)
C28 0.026(9) 0.031(8) 0.066(10) -0.006(7) 0.018(7) -0.005(6)
C29 0.046(10) 0.031(7) 0.044(8) -0.006(6) 0.007(7) 0.003(7)
C30 0.031(10) 0.029(8) 0.140(17) -0.021(10) 0.034(10) -0.009(7)
C31 0.020(9) 0.034(9) 0.17(2) -0.002(11) 0.022(11) 0.003(7)
C33 0.017(8) 0.064(10) 0.054(9) 0.002(8) -0.002(6) 0.007(7)
C34 0.016(7) 0.033(7) 0.045(8) 0.004(6) 0.000(6) 0.003(5)
C35 0.067(13) 0.046(9) 0.076(11) -0.004(8) -0.004(10) 0.009(10)
C36 0.043(10) 0.055(10) 0.052(9) 0.015(8) -0.008(8) -0.015(8)
C37 0.12(2) 0.084(15) 0.106(17) -0.003(14) -0.064(16) 0.026(14)
C2AA 0.034(9) 0.066(11) 0.034(8) -0.015(8) 0.008(6) -0.023(9)
C1 0.013(6) 0.033(7) 0.033(7) -0.009(6) 0.010(5) -0.004(5)
C3AA 0.016(7) 0.038(8) 0.051(9) -0.014(7) 0.014(6) -0.008(6)
Cl4A 0.071(8) 0.143(11) 0.088(7) 0.048(8) 0.005(6) 0.006(7)
C4AA 0.013(7) 0.030(7) 0.071(10) -0.001(7) 0.012(7) 0.010(6)
C6AA 0.34(7) 0.10(2) 0.38(6) -0.06(3) -0.29(6) 0.07(3)
Cl5A 0.137(13) 0.096(10) 0.108(14) 0.012(9) -0.082(11) -0.020(10)
Cl1 0.115(11) 0.146(12) 0.107(9) -0.031(9) -0.035(9) 0.052(9)
Cl7A 0.58(6) 0.104(16) 0.086(11) -0.005(11) -0.06(3) 0.15(3)

loop_
_atom_type_symbol
_atom_type_description
_atom_type_scat_dispersion_real
_atom_type_scat_dispersion_imag
_atom_type_scat_source
C C 0.0033 0.0016 'International Tables Vol C Tables 4.2.6.8 and 6.1.1.4'
H H 0.0000 0.0000 'International Tables Vol C Tables 4.2.6.8 and 6.1.1.4'
Cl Cl 0.1484 0.1585 'International Tables Vol C Tables 4.2.6.8 and 6.1.1.4'
P P 0.1023 0.0942 'International Tables Vol C Tables 4.2.6.8 and 6.1.1.4'
Rh Rh -1.1178 0.9187 'International Tables Vol C Tables 4.2.6.8 and 6.1.1.4'

loop_
_geom_angle_atom_site_label_1
_geom_angle_atom_site_label_2
_geom_angle_atom_site_label_3
_geom_angle
_geom_angle_site_symmetry_1
_geom_angle_site_symmetry_3
Cl1A Rh2 Rh3 130.98(9) . .
P1 Rh2 Rh3 125.87(9) . .
P1 Rh2 Cl1A 84.67(12) . .
P1 Rh2 Cl6A 94.29(11) . .
P1 Rh2 Cl3 177.87(12) . .
Cl6A Rh2 Rh3 52.91(7) . .
Cl6A Rh2 Cl1A 92.37(11) . .
Cl3 Rh2 Rh3 52.49(8) . .
Cl3 Rh2 Cl1A 97.46(11) . .
Cl3 Rh2 Cl6A 85.56(11) . .
P7 Rh2 Rh3 125.25(10) . .
P7 Rh2 Cl1A 88.98(12) . .
P7 Rh2 P1 87.07(12) . .
P7 Rh2 Cl6A 178.16(12) . .
P7 Rh2 Cl3 93.04(12) . .
C27 Rh2 Rh3 42.9(3) . .
C27 Rh2 Cl1A 173.1(3) . .
C27 Rh2 P1 97.3(3) . .
C27 Rh2 Cl6A 80.9(3) . .
C27 Rh2 Cl3 80.5(3) . .
C27 Rh2 P7 97.7(3) . .
Cl6A Rh3 Rh2 52.82(7) . .
Cl6A Rh3 Cl6 94.04(10) . .
Cl3 Rh3 Rh2 52.84(8) . .
Cl3 Rh3 Cl6A 85.73(11) . .
Cl3 Rh3 Cl6 90.40(11) . .
P4 Rh3 Rh2 124.86(9) . .
P4 Rh3 Cl6A 93.31(12) . .
P4 Rh3 Cl3 177.52(12) . .
P4 Rh3 Cl6 91.95(12) . .
P5 Rh3 Rh2 125.86(9) . .
P5 Rh3 Cl6A 178.16(12) . .
P5 Rh3 Cl3 94.26(12) . .
P5 Rh3 P4 86.62(13) . .
P5 Rh3 Cl6 87.80(11) . .
Cl6 Rh3 Rh2 127.46(8) . .
C27 Rh3 Rh2 42.9(3) . .
C27 Rh3 Cl6A 80.8(3) . .
C27 Rh3 Cl3 80.8(3) . .
C27 Rh3 P4 96.8(4) . .
C27 Rh3 P5 97.4(3) . .
C27 Rh3 Cl6 170.0(3) . .
C34 C4 H4 120.7 . .
C34 C4 C2AA 118.6(13) . .
C2AA C4 H4 120.7 . .
C2 P1 Rh2 108.5(5) . .
C2 P1 C3 113.7(5) . .
C2 P1 C6 103.5(6) . .
C3 P1 Rh2 110.8(4) . .
C6 P1 Rh2 126.2(4) . .
C6 P1 C3 93.6(6) . .
Rh2 Cl6A Rh3 74.26(9) . .
Rh3 Cl3 Rh2 74.67(9) . .
C9 P4 Rh3 117.8(4) . .
C13 P4 Rh3 123.3(4) . .
C13 P4 C9 93.6(6) . .
C15 P4 Rh3 108.4(4) . .
C15 P4 C9 106.2(6) . .
C15 P4 C13 105.7(6) . .
C20 P5 Rh3 107.7(4) . .
C20 P5 C21 112.4(5) . .
C20 P5 C24 105.1(6) . .
C21 P5 Rh3 111.8(5) . .
C24 P5 Rh3 126.9(4) . .
C24 P5 C21 92.1(6) . .
C28 P7 Rh2 119.0(5) . .
C28 P7 C4AA 94.9(6) . .
C1 P7 Rh2 107.0(4) . .
C1 P7 C28 106.5(6) . .
C1 P7 C4AA 106.0(6) . .
C4AA P7 Rh2 121.8(5) . .
Cl3A C0AA Cl0A 116.3(16) . .
Cl3A C0AA H0AA 108.2 . .
Cl3A C0AA H0AB 108.2 . .
Cl0A C0AA H0AA 108.2 . .
Cl0A C0AA H0AB 108.2 . .
H0AA C0AA H0AB 107.4 . .
C34 C2 P1 124.2(11) . .
C34 C2 C1 118.9(11) . .
C1 C2 P1 116.8(9) . .
P1 C3 H3 106.8 . .
C1AA C3 P1 105.7(9) . .
C1AA C3 H3 106.8 . .
C8 C3 P1 117.4(9) . .
C8 C3 H3 106.8 . .
C8 C3 C1AA 112.7(11) . .
C3 C1AA H1AA 109.9 . .
C3 C1AA H1AB 109.9 . .
C3 C1AA C5 109.1(11) . .
H1AA C1AA H1AB 108.3 . .
C5 C1AA H1AA 109.9 . .
C5 C1AA H1AB 109.9 . .
C1AA C5 H5A 110.8 . .
C1AA C5 H5B 110.8 . .
H5A C5 H5B 108.8 . .
C6 C5 C1AA 104.9(11) . .
C6 C5 H5A 110.8 . .
C6 C5 H5B 110.8 . .
P1 C6 H6 104.6 . .
C5 C6 P1 101.5(8) . .
C5 C6 H6 104.6 . .
C5 C6 C7 118.7(11) . .
C7 C6 P1 121.0(9) . .
C7 C6 H6 104.6 . .
C6 C7 H7A 109.5 . .
C6 C7 H7B 109.5 . .
C6 C7 H7C 109.5 . .
H7A C7 H7B 109.5 . .
H7A C7 H7C 109.5 . .
H7B C7 H7C 109.5 . .
C3 C8 H8A 109.5 . .
C3 C8 H8B 109.5 . .
C3 C8 H8C 109.5 . .
H8A C8 H8B 109.5 . .
H8A C8 H8C 109.5 . .
H8B C8 H8C 109.5 . .
P4 C9 H9 106.7 . .
C10 C9 P4 115.2(9) . .
C10 C9 H9 106.7 . .
C10 C9 C11 115.5(11) . .
C11 C9 P4 105.3(9) . .
C11 C9 H9 106.7 . .
C9 C10 H10A 109.5 . .
C9 C10 H10B 109.5 . .
C9 C10 H10C 109.5 . .
H10A C10 H10B 109.5 . .
H10A C10 H10C 109.5 . .
H10B C10 H10C 109.5 . .
C9 C11 H11A 110.3 . .
C9 C11 H11B 110.3 . .
C9 C11 C12 107.1(11) . .
H11A C11 H11B 108.5 . .
C12 C11 H11A 110.3 . .
C12 C11 H11B 110.3 . .
C11 C12 H12A 109.9 . .
C11 C12 H12B 109.9 . .
H12A C12 H12B 108.3 . .
C13 C12 C11 109.0(11) . .
C13 C12 H12A 109.9 . .
C13 C12 H12B 109.9 . .
P4 C13 H13 106.7 . .
C12 C13 P4 104.7(9) . .
C12 C13 H13 106.7 . .
C12 C13 C14 114.9(11) . .
C14 C13 P4 116.6(9) . .
C14 C13 H13 106.7 . .
C13 C14 H14A 109.5 . .
C13 C14 H14B 109.5 . .
C13 C14 H14C 109.5 . .
H14A C14 H14B 109.5 . .
H14A C14 H14C 109.5 . .
H14B C14 H14C 109.5 . .
C16 C15 P4 123.5(9) . .
C16 C15 C20 120.6(11) . .
C20 C15 P4 115.8(9) . .
C15 C16 H16 120.2 . .
C17 C16 C15 119.7(12) . .
C17 C16 H16 120.2 . .
C16 C17 H17 119.6 . .
C16 C17 C18 120.8(12) . .
C18 C17 H17 119.6 . .
C17 C18 H18 119.8 . .
C19 C18 C17 120.4(12) . .
C19 C18 H18 119.8 . .
C18 C19 H19 120.2 . .
C18 C19 C20 119.7(12) . .
C20 C19 H19 120.2 . .
C15 C20 P5 118.3(9) . .
C15 C20 C19 118.8(11) . .
C19 C20 P5 122.6(10) . .
P5 C21 H21 105.7 . .
C22 C21 P5 107.2(9) . .
C22 C21 H21 105.7 . .
C22 C21 C26 114.0(11) . .
C26 C21 P5 117.7(10) . .
C26 C21 H21 105.7 . .
C21 C22 H22A 109.8 . .
C21 C22 H22B 109.8 . .
H22A C22 H22B 108.2 . .
C23 C22 C21 109.5(11) . .
C23 C22 H22A 109.8 . .
C23 C22 H22B 109.8 . .
C22 C23 H23A 110.8 . .
C22 C23 H23B 110.8 . .
C22 C23 C24 104.9(11) . .
H23A C23 H23B 108.8 . .
C24 C23 H23A 110.8 . .
C24 C23 H23B 110.8 . .
P5 C24 H24 103.7 . .
C23 C24 P5 104.0(10) . .
C23 C24 H24 103.7 . .
C23 C24 C25 117.3(12) . .
C25 C24 P5 122.1(10) . .
C25 C24 H24 103.7 . .
C24 C25 H25A 109.5 . .
C24 C25 H25B 109.5 . .
C24 C25 H25C 109.5 . .
H25A C25 H25B 109.5 . .
H25A C25 H25C 109.5 . .
H25B C25 H25C 109.5 . .
C21 C26 H26A 109.5 . .
C21 C26 H26B 109.5 . .
C21 C26 H26C 109.5 . .
H26A C26 H26B 109.5 . .
H26A C26 H26C 109.5 . .
H26B C26 H26C 109.5 . .
Rh2 C27 Rh3 94.2(5) . .
Rh2 C27 H27A 112.9 . .
Rh2 C27 H27B 112.9 . .
Rh3 C27 H27A 112.9 . .
Rh3 C27 H27B 112.9 . .
H27A C27 H27B 110.3 . .
P7 C28 H28 107.1 . .
C29 C28 P7 116.1(10) . .
C29 C28 H28 107.1 . .
C29 C28 C30 115.1(13) . .
C30 C28 P7 103.7(9) . .
C30 C28 H28 107.1 . .
C28 C29 H29A 109.5 . .
C28 C29 H29B 109.5 . .
C28 C29 H29C 109.5 . .
H29A C29 H29B 109.5 . .
H29A C29 H29C 109.5 . .
H29B C29 H29C 109.5 . .
C28 C30 H30A 110.4 . .
C28 C30 H30B 110.4 . .
H30A C30 H30B 108.6 . .
C31 C30 C28 106.7(13) . .
C31 C30 H30A 110.4 . .
C31 C30 H30B 110.4 . .
C30 C31 H31A 109.6 . .
C30 C31 H31B 109.6 . .
C30 C31 C4AA 110.5(14) . .
H31A C31 H31B 108.1 . .
C4AA C31 H31A 109.6 . .
C4AA C31 H31B 109.6 . .
H33A C33 H33B 109.5 . .
H33A C33 H33C 109.5 . .
H33B C33 H33C 109.5 . .
C4AA C33 H33A 109.5 . .
C4AA C33 H33B 109.5 . .
C4AA C33 H33C 109.5 . .
C4 C34 C2 121.8(12) . .
C4 C34 H34 119.1 . .
C2 C34 H34 119.1 . .
Cl5 C35 Cl2A 112.1(9) . .
Cl5 C35 H35A 109.2 . .
Cl5 C35 H35B 109.2 . .
Cl2A C35 H35A 109.2 . .
Cl2A C35 H35B 109.2 . .
H35A C35 H35B 107.9 . .
Cl7 C36 Cl8 112.2(9) . .
Cl7 C36 H36A 109.2 . .
Cl7 C36 H36B 109.2 . .
Cl8 C36 H36A 109.2 . .
Cl8 C36 H36B 109.2 . .
H36A C36 H36B 107.9 . .
Cl9 C37 H37A 108.8 . .
Cl9 C37 H37B 108.8 . .
Cl10 C37 Cl9 113.9(12) . .
Cl10 C37 H37A 108.8 . .
Cl10 C37 H37B 108.8 . .
H37A C37 H37B 107.7 . .
C4 C2AA H2AA 119.6 . .
C4 C2AA C3AA 120.7(12) . .
C3AA C2AA H2AA 119.6 . .
C2 C1 P7 117.1(9) . .
C3AA C1 P7 123.5(10) . .
C3AA C1 C2 119.3(12) . .
C2AA C3AA H3AA 119.7 . .
C1 C3AA C2AA 120.6(13) . .
C1 C3AA H3AA 119.7 . .
P7 C4AA H4AA 107.7 . .
C31 C4AA P7 103.2(9) . .
C31 C4AA H4AA 107.7 . .
C33 C4AA P7 118.2(9) . .
C33 C4AA C31 111.8(13) . .
C33 C4AA H4AA 107.7 . .
Cl4A C6AA H6AA 106.5 . .
Cl4A C6AA H6AB 106.5 . .
H6AA C6AA H6AB 106.5 . .
H6AC C6AA H6AD 105.4 . .
Cl5A C6AA H6AC 103.8 . .
Cl5A C6AA H6AD 103.8 . .
Cl1 C6AA H6AC 103.8 . .
Cl1 C6AA H6AD 103.8 . .
Cl1 C6AA Cl5A 134(3) . .
Cl7A C6AA Cl4A 123(4) . .
Cl7A C6AA H6AA 106.5 . .
Cl7A C6AA H6AB 106.5 . .

loop_
_geom_bond_atom_site_label_1
_geom_bond_atom_site_label_2
_geom_bond_distance
_geom_bond_site_symmetry_2
Rh2 Rh3 2.9915(13) .
Rh2 Cl1A 2.543(3) .
Rh2 P1 2.230(3) .
Rh2 Cl6A 2.476(3) .
Rh2 Cl3 2.472(3) .
Rh2 P7 2.230(4) .
Rh2 C27 2.041(11) .
Rh3 Cl6A 2.479(3) .
Rh3 Cl3 2.461(3) .
Rh3 P4 2.237(3) .
Rh3 P5 2.233(3) .
Rh3 Cl6 2.520(3) .
Rh3 C27 2.044(11) .
Cl3A C0AA 1.69(3) .
Cl0A C0AA 1.72(3) .
C4 H4 0.9500 .
C4 C34 1.375(17) .
C4 C2AA 1.39(2) .
Cl5 C35 1.751(17) .
Cl2A C35 1.756(19) .
Cl7 C36 1.745(17) .
Cl8 C36 1.759(15) .
Cl9 C37 1.75(2) .
Cl10 C37 1.69(2) .
P1 C2 1.806(13) .
P1 C3 1.856(12) .
P1 C6 1.851(13) .
P4 C9 1.884(12) .
P4 C13 1.883(13) .
P4 C15 1.837(12) .
P5 C20 1.828(13) .
P5 C21 1.835(13) .
P5 C24 1.833(13) .
P7 C28 1.868(14) .
P7 C1 1.853(13) .
P7 C4AA 1.882(13) .
C0AA H0AA 0.9900 .
C0AA H0AB 0.9900 .
C2 C34 1.398(17) .
C2 C1 1.411(18) .
C3 H3 1.0000 .
C3 C1AA 1.539(18) .
C3 C8 1.504(17) .
C1AA H1AA 0.9900 .
C1AA H1AB 0.9900 .
C1AA C5 1.550(18) .
C5 H5A 0.9900 .
C5 H5B 0.9900 .
C5 C6 1.520(17) .
C6 H6 1.0000 .
C6 C7 1.522(16) .
C7 H7A 0.9800 .
C7 H7B 0.9800 .
C7 H7C 0.9800 .
C8 H8A 0.9800 .
C8 H8B 0.9800 .
C8 H8C 0.9800 .
C9 H9 1.0000 .
C9 C10 1.484(18) .
C9 C11 1.510(18) .
C10 H10A 0.9800 .
C10 H10B 0.9800 .
C10 H10C 0.9800 .
C11 H11A 0.9900 .
C11 H11B 0.9900 .
C11 C12 1.54(2) .
C12 H12A 0.9900 .
C12 H12B 0.9900 .
C12 C13 1.495(17) .
C13 H13 1.0000 .
C13 C14 1.560(18) .
C14 H14A 0.9800 .
C14 H14B 0.9800 .
C14 H14C 0.9800 .
C15 C16 1.379(16) .
C15 C20 1.398(17) .
C16 H16 0.9500 .
C16 C17 1.373(16) .
C17 H17 0.9500 .
C17 C18 1.382(19) .
C18 H18 0.9500 .
C18 C19 1.373(18) .
C19 H19 0.9500 .
C19 C20 1.410(16) .
C21 H21 1.0000 .
C21 C22 1.530(18) .
C21 C26 1.536(17) .
C22 H22A 0.9900 .
C22 H22B 0.9900 .
C22 C23 1.499(19) .
C23 H23A 0.9900 .
C23 H23B 0.9900 .
C23 C24 1.519(19) .
C24 H24 1.0000 .
C24 C25 1.534(18) .
C25 H25A 0.9800 .
C25 H25B 0.9800 .
C25 H25C 0.9800 .
C26 H26A 0.9800 .
C26 H26B 0.9800 .
C26 H26C 0.9800 .
C27 H27A 0.9900 .
C27 H27B 0.9900 .
C28 H28 1.0000 .
C28 C29 1.525(19) .
C28 C30 1.532(19) .
C29 H29A 0.9800 .
C29 H29B 0.9800 .
C29 H29C 0.9800 .
C30 H30A 0.9900 .
C30 H30B 0.9900 .
C30 C31 1.50(2) .
C31 H31A 0.9900 .
C31 H31B 0.9900 .
C31 C4AA 1.542(19) .
C33 H33A 0.9800 .
C33 H33B 0.9800 .
C33 H33C 0.9800 .
C33 C4AA 1.518(19) .
C34 H34 0.9500 .
C35 H35A 0.9900 .
C35 H35B 0.9900 .
C36 H36A 0.9900 .
C36 H36B 0.9900 .
C37 H37A 0.9900 .
C37 H37B 0.9900 .
C2AA H2AA 0.9500 .
C2AA C3AA 1.393(19) .
C1 C3AA 1.376(16) .
C3AA H3AA 0.9500 .
Cl4A C6AA 1.95(6) .
C4AA H4AA 1.0000 .
C6AA H6AA 0.9900 .
C6AA H6AB 0.9900 .
C6AA H6AC 0.9900 .
C6AA H6AD 0.9900 .
C6AA Cl5A 1.73(4) .
C6AA Cl1 1.39(3) .
C6AA Cl7A 1.40(4) .

loop_
_geom_torsion_atom_site_label_1
_geom_torsion_atom_site_label_2
_geom_torsion_atom_site_label_3
_geom_torsion_atom_site_label_4
_geom_torsion
_geom_torsion_site_symmetry_1
_geom_torsion_site_symmetry_2
_geom_torsion_site_symmetry_3
_geom_torsion_site_symmetry_4
Rh2 P1 C2 C34 169.5(10) . . . .
Rh2 P1 C2 C1 -14.4(11) . . . .
Rh2 P1 C3 C1AA 120.6(8) . . . .
Rh2 P1 C3 C8 -112.7(9) . . . .
Rh2 P1 C6 C5 -83.2(8) . . . .
Rh2 P1 C6 C7 50.7(11) . . . .
Rh2 P7 C28 C29 -81.7(11) . . . .
Rh2 P7 C28 C30 151.0(10) . . . .
Rh2 P7 C1 C2 11.3(10) . . . .
Rh2 P7 C1 C3AA -171.7(9) . . . .
Rh2 P7 C4AA C31 -123.2(11) . . . .
Rh2 P7 C4AA C33 0.8(13) . . . .
Rh3 P4 C9 C10 -87.2(10) . . . .
Rh3 P4 C9 C11 144.3(8) . . . .
Rh3 P4 C13 C12 -113.4(9) . . . .
Rh3 P4 C13 C14 14.8(11) . . . .
Rh3 P4 C15 C16 -171.2(9) . . . .
Rh3 P4 C15 C20 12.6(10) . . . .
Rh3 P5 C20 C15 -12.1(11) . . . .
Rh3 P5 C20 C19 172.6(9) . . . .
Rh3 P5 C21 C22 123.2(9) . . . .
Rh3 P5 C21 C26 -106.8(10) . . . .
Rh3 P5 C24 C23 -86.8(9) . . . .
Rh3 P5 C24 C25 48.8(14) . . . .
C4 C2AA C3AA C1 4(2) . . . .
P1 C2 C34 C4 176.5(10) . . . .
P1 C2 C1 P7 2.0(13) . . . .
P1 C2 C1 C3AA -175.2(9) . . . .
P1 C3 C1AA C5 -18.2(12) . . . .
P4 C9 C11 C12 -36.4(13) . . . .
P4 C15 C16 C17 -175.4(9) . . . .
P4 C15 C20 P5 -0.3(13) . . . .
P4 C15 C20 C19 175.1(9) . . . .
P5 C21 C22 C23 -19.4(14) . . . .
P7 C28 C30 C31 -41.7(16) . . . .
P7 C1 C3AA C2AA 179.7(10) . . . .
C2 P1 C3 C1AA -116.9(9) . . . .
C2 P1 C3 C8 9.8(13) . . . .
C2 P1 C6 C5 151.3(8) . . . .
C2 P1 C6 C7 -74.8(11) . . . .
C2 C1 C3AA C2AA -3.3(18) . . . .
C3 P1 C2 C34 45.8(13) . . . .
C3 P1 C2 C1 -138.2(9) . . . .
C3 P1 C6 C5 35.9(8) . . . .
C3 P1 C6 C7 169.8(10) . . . .
C3 C1AA C5 C6 46.3(13) . . . .
C1AA C5 C6 P1 -51.1(10) . . . .
C1AA C5 C6 C7 173.7(11) . . . .
C6 P1 C2 C34 -54.4(12) . . . .
C6 P1 C2 C1 121.7(10) . . . .
C6 P1 C3 C1AA -10.4(9) . . . .
C6 P1 C3 C8 116.3(10) . . . .
C8 C3 C1AA C5 -147.6(11) . . . .
C9 P4 C13 C12 13.5(10) . . . .
C9 P4 C13 C14 141.7(10) . . . .
C9 P4 C15 C16 61.4(11) . . . .
C9 P4 C15 C20 -114.8(10) . . . .
C9 C11 C12 C13 50.0(15) . . . .
C10 C9 C11 C12 -164.7(11) . . . .
C11 C12 C13 P4 -37.3(13) . . . .
C11 C12 C13 C14 -166.5(11) . . . .
C13 P4 C9 C10 141.9(10) . . . .
C13 P4 C9 C11 13.3(10) . . . .
C13 P4 C15 C16 -37.2(12) . . . .
C13 P4 C15 C20 146.6(9) . . . .
C15 P4 C9 C10 34.4(11) . . . .
C15 P4 C9 C11 -94.1(10) . . . .
C15 P4 C13 C12 121.5(9) . . . .
C15 P4 C13 C14 -110.3(10) . . . .
C15 C16 C17 C18 -0.7(18) . . . .
C16 C15 C20 P5 -176.6(9) . . . .
C16 C15 C20 C19 -1.2(18) . . . .
C16 C17 C18 C19 1(2) . . . .
C17 C18 C19 C20 -2(2) . . . .
C18 C19 C20 P5 177.0(10) . . . .
C18 C19 C20 C15 1.8(18) . . . .
C20 P5 C21 C22 -115.5(9) . . . .
C20 P5 C21 C26 14.5(13) . . . .
C20 P5 C24 C23 146.6(9) . . . .
C20 P5 C24 C25 -77.8(12) . . . .
C20 C15 C16 C17 0.7(18) . . . .
C21 P5 C20 C15 -135.7(10) . . . .
C21 P5 C20 C19 49.0(12) . . . .
C21 P5 C24 C23 32.7(9) . . . .
C21 P5 C24 C25 168.3(12) . . . .
C21 C22 C23 C24 44.3(15) . . . .
C22 C23 C24 P5 -48.6(12) . . . .
C22 C23 C24 C25 173.2(11) . . . .
C24 P5 C20 C15 125.5(10) . . . .
C24 P5 C20 C19 -49.7(12) . . . .
C24 P5 C21 C22 -8.2(10) . . . .
C24 P5 C21 C26 121.8(11) . . . .
C26 C21 C22 C23 -151.4(12) . . . .
C28 P7 C1 C2 -117.1(10) . . . .
C28 P7 C1 C3AA 59.9(12) . . . .
C28 P7 C4AA C31 5.7(13) . . . .
C28 P7 C4AA C33 129.6(12) . . . .
C28 C30 C31 C4AA 50(2) . . . .
C29 C28 C30 C31 -169.7(14) . . . .
C30 C31 C4AA P7 -32.0(18) . . . .
C30 C31 C4AA C33 -160.1(14) . . . .
C34 C4 C2AA C3AA -2(2) . . . .
C34 C2 C1 P7 178.3(9) . . . .
C34 C2 C1 C3AA 1.1(18) . . . .
C2AA C4 C34 C2 0(2) . . . .
C1 P7 C28 C29 39.3(11) . . . .
C1 P7 C28 C30 -88.1(12) . . . .
C1 P7 C4AA C31 114.4(12) . . . .
C1 P7 C4AA C33 -121.6(11) . . . .
C1 C2 C34 C4 0.5(19) . . . .
C4AA P7 C28 C29 147.6(11) . . . .
C4AA P7 C28 C30 20.2(13) . . . .
C4AA P7 C1 C2 142.6(10) . . . .
C4AA P7 C1 C3AA -40.3(12) . . . .
